data_7021989
loop_
_publ_author_name
'Al-Harbi, Ahmed'
'Rong, Yi'
'Parkin, Gerard'

_publ_section_title
;
 Synthesis and structural characterization of tris(2-pyridonyl)methyl
 complexes of zinc and thallium: a new class of metallacarbatranes and a
 monovalent thallium alkyl compound.
;
_journal_issue 39
_journal_name_full 'Dalton transactions (Cambridge, England : 2003)'
_journal_page_first 14053
_journal_page_last 14057
_journal_paper_doi 10.1039/c3dt52163j
_journal_volume 42
_journal_year 2013
_chemical_formula_sum 'C28 H36 N3 O3 Tl'
_chemical_formula_weight 666.97
_chemical_name_systematic
; 
 ? 
;
_space_group_IT_number 14
_symmetry_cell_setting monoclinic
_symmetry_space_group_name_Hall '-P 2yn'
_symmetry_space_group_name_H-M 'P 1 21/n 1'
_atom_sites_solution_hydrogens geom
_atom_sites_solution_primary direct
_atom_sites_solution_secondary difmap
_audit_creation_method SHELXL-97
_cell_angle_alpha 90.00
_cell_angle_beta 92.803(2)
_cell_angle_gamma 90.00
_cell_formula_units_Z 4
_cell_length_a 11.9498(15)
_cell_length_b 10.7516(13)
_cell_length_c 21.365(3)
_cell_measurement_reflns_used 9581
_cell_measurement_temperature 150(2)
_cell_measurement_theta_max 32.56
_cell_measurement_theta_min 2.55
_cell_volume 2741.7(6)
_computing_cell_refinement 'Bruker SAINT'
_computing_data_collection 'Bruker APEX2'
_computing_data_reduction 'Bruker SAINT'
_computing_molecular_graphics 'Bruker SHELXTL'
_computing_publication_material 'Bruker SHELXTL'
_computing_structure_refinement 'SHELXL-97 (Sheldrick, 2008)'
_computing_structure_solution 'SHELXS-97 (Sheldrick, 2008)'
_diffrn_ambient_temperature 150(2)
_diffrn_measured_fraction_theta_full 0.992
_diffrn_measured_fraction_theta_max 0.992
_diffrn_measurement_device_type 'Bruker APEX-II CCD'
_diffrn_measurement_method '\f and \w scans'
_diffrn_radiation_monochromator graphite
_diffrn_radiation_source 'fine-focus sealed tube'
_diffrn_radiation_type MoK\a
_diffrn_radiation_wavelength 0.71073
_diffrn_reflns_av_R_equivalents 0.0442
_diffrn_reflns_av_sigmaI/netI 0.0373
_diffrn_reflns_limit_h_max 17
_diffrn_reflns_limit_h_min -17
_diffrn_reflns_limit_k_max 16
_diffrn_reflns_limit_k_min -16
_diffrn_reflns_limit_l_max 31
_diffrn_reflns_limit_l_min -31
_diffrn_reflns_number 46294
_diffrn_reflns_theta_full 32.03
_diffrn_reflns_theta_max 32.03
_diffrn_reflns_theta_min 1.91
_exptl_absorpt_coefficient_mu 5.924
_exptl_absorpt_correction_T_max 0.7176
_exptl_absorpt_correction_T_min 0.3190
_exptl_absorpt_correction_type empirical
_exptl_absorpt_process_details sadabs
_exptl_crystal_colour orange
_exptl_crystal_density_diffrn 1.616
_exptl_crystal_density_method 'not measured'
_exptl_crystal_description Block
_exptl_crystal_F_000 1320
_exptl_crystal_size_max 0.25
_exptl_crystal_size_mid 0.20
_exptl_crystal_size_min 0.06
_refine_diff_density_max 1.326
_refine_diff_density_min -0.678
_refine_diff_density_rms 0.124
_refine_ls_extinction_method none
_refine_ls_goodness_of_fit_ref 1.030
_refine_ls_hydrogen_treatment constr
_refine_ls_matrix_type full
_refine_ls_number_parameters 325
_refine_ls_number_reflns 9456
_refine_ls_number_restraints 0
_refine_ls_restrained_S_all 1.030
_refine_ls_R_factor_all 0.0522
_refine_ls_R_factor_gt 0.0319
_refine_ls_shift/su_max 0.002
_refine_ls_shift/su_mean 0.000
_refine_ls_structure_factor_coef Fsqd
_refine_ls_weighting_details 'calc w=1/[\s^2^(Fo^2^)+(0.0388P)^2^+0.9968P] where P=(Fo^2^+2Fc^2^)/3'
_refine_ls_weighting_scheme calc
_refine_ls_wR_factor_gt 0.0720
_refine_ls_wR_factor_ref 0.0784
_reflns_number_gt 7171
_reflns_number_total 9456
_reflns_threshold_expression >2sigma(I)
_cod_data_source_file c3dt52163j.txt
_cod_data_source_block t-o3tls10
_cod_depositor_comments
;
The following automatic conversions were performed:

'_symmetry_cell_setting' value 'Monoclinic' changed to 'monoclinic'
according to /home/saulius/struct/CIF-dictionaries/cif_core.dic
dictionary named 'cif_core.dic' version 2.4.2 from 2011-04-26.

Automatic conversion script
Id: cif_fix_values 1891 2012-01-12 08:04:46Z andrius 

2018-12-26
Z value and formula fixed to values more according to usual
chemical conventions.                 miguel
;
_cod_original_formula_sum 'C56 H72 N6 O6 Tl2'
_cod_original_formula_weight 1333.94
_cod_original_formula_units_Z 2
_cod_original_sg_symbol_H-M P2(1)/n
_cod_database_code 7021989

loop_
_symmetry_equiv_pos_as_xyz
'x, y, z'
'-x+1/2, y+1/2, -z+1/2'
'-x, -y, -z'
'x-1/2, -y-1/2, z-1/2'

loop_
_atom_site_label
_atom_site_type_symbol
_atom_site_fract_x
_atom_site_fract_y
_atom_site_fract_z
_atom_site_U_iso_or_equiv
_atom_site_adp_type
_atom_site_occupancy
_atom_site_symmetry_multiplicity
_atom_site_calc_flag
_atom_site_refinement_flags
Tl Tl 0.884542(10) 0.965779(10) 0.084187(5) 0.02845(4) Uani 1 1 d .
O1 O 1.07173(17) 0.8498(2) 0.13235(9) 0.0260(4) Uani 1 1 d .
O2 O 0.9203(2) 0.9350(2) -0.03781(11) 0.0335(5) Uani 1 1 d .
O3 O 0.72992(17) 0.7433(2) 0.08728(10) 0.0281(5) Uani 1 1 d .
N1 N 1.05480(18) 0.7518(2) 0.03735(10) 0.0165(4) Uani 1 1 d .
N2 N 0.87623(18) 0.7346(2) -0.01733(10) 0.0168(4) Uani 1 1 d .
N3 N 0.90259(18) 0.6545(2) 0.08723(10) 0.0172(4) Uani 1 1 d .
C1 C 0.9336(2) 0.7527(2) 0.04375(12) 0.0170(5) Uani 1 1 d .
C11 C 1.1184(2) 0.8098(3) 0.08569(12) 0.0211(5) Uani 1 1 d .
C12 C 1.2361(2) 0.8145(3) 0.07735(14) 0.0271(6) Uani 1 1 d .
H12A H 1.2818 0.8571 0.1080 0.032 Uiso 1 1 calc R
C13 C 1.2868(2) 0.7624(3) 0.02865(14) 0.0253(6) Uani 1 1 d .
C14 C 1.4140(3) 0.7631(4) 0.02387(18) 0.0376(8) Uani 1 1 d .
C15 C 1.4580(4) 0.6419(5) 0.0514(4) 0.112(3) Uani 1 1 d .
H15A H 1.5379 0.6338 0.0437 0.168 Uiso 1 1 calc R
H15B H 1.4168 0.5722 0.0317 0.168 Uiso 1 1 calc R
H15C H 1.4478 0.6411 0.0967 0.168 Uiso 1 1 calc R
C16 C 1.4447(4) 0.7788(9) -0.0433(3) 0.116(3) Uani 1 1 d .
H16A H 1.4067 0.8523 -0.0612 0.174 Uiso 1 1 calc R
H16B H 1.4213 0.7049 -0.0674 0.174 Uiso 1 1 calc R
H16C H 1.5259 0.7894 -0.0449 0.174 Uiso 1 1 calc R
C17 C 1.4675(3) 0.8687(4) 0.0605(2) 0.0552(11) Uani 1 1 d .
H17A H 1.4339 0.9475 0.0462 0.083 Uiso 1 1 calc R
H17B H 1.5481 0.8701 0.0539 0.083 Uiso 1 1 calc R
H17C H 1.4554 0.8574 0.1052 0.083 Uiso 1 1 calc R
C18 C 1.2160(2) 0.7024(3) -0.01809(14) 0.0243(6) Uani 1 1 d .
H18A H 1.2478 0.6640 -0.0531 0.029 Uiso 1 1 calc R
C19 C 1.1050(2) 0.7004(3) -0.01230(13) 0.0208(5) Uani 1 1 d .
H19A H 1.0593 0.6614 -0.0442 0.025 Uiso 1 1 calc R
C21 C 0.8714(3) 0.8384(3) -0.05620(13) 0.0236(6) Uani 1 1 d .
C22 C 0.8130(3) 0.8244(3) -0.11516(13) 0.0275(6) Uani 1 1 d .
H22A H 0.8116 0.8926 -0.1434 0.033 Uiso 1 1 calc R
C23 C 0.7587(2) 0.7182(3) -0.13332(13) 0.0240(6) Uani 1 1 d .
C24 C 0.6962(3) 0.7088(3) -0.19746(14) 0.0315(7) Uani 1 1 d .
C25 C 0.7812(4) 0.7206(6) -0.24765(18) 0.0708(17) Uani 1 1 d .
H25A H 0.7424 0.7190 -0.2891 0.106 Uiso 1 1 calc R
H25B H 0.8342 0.6511 -0.2440 0.106 Uiso 1 1 calc R
H25C H 0.8219 0.7993 -0.2422 0.106 Uiso 1 1 calc R
C26 C 0.6331(5) 0.5879(5) -0.2062(2) 0.0737(16) Uani 1 1 d .
H26A H 0.5779 0.5804 -0.1739 0.110 Uiso 1 1 calc R
H26B H 0.6858 0.5182 -0.2026 0.110 Uiso 1 1 calc R
H26C H 0.5945 0.5867 -0.2477 0.110 Uiso 1 1 calc R
C27 C 0.6118(4) 0.8150(5) -0.2053(2) 0.0580(12) Uani 1 1 d .
H27A H 0.5563 0.8082 -0.1732 0.087 Uiso 1 1 calc R
H27B H 0.5739 0.8102 -0.2469 0.087 Uiso 1 1 calc R
H27C H 0.6511 0.8948 -0.2008 0.087 Uiso 1 1 calc R
C28 C 0.7640(2) 0.6173(3) -0.09099(13) 0.0229(6) Uani 1 1 d .
H28A H 0.7264 0.5418 -0.1016 0.027 Uiso 1 1 calc R
C29 C 0.8223(2) 0.6277(2) -0.03528(13) 0.0198(5) Uani 1 1 d .
H29A H 0.8258 0.5583 -0.0078 0.024 Uiso 1 1 calc R
C31 C 0.7936(2) 0.6609(3) 0.10823(12) 0.0206(5) Uani 1 1 d .
C32 C 0.7647(2) 0.5670(3) 0.15188(13) 0.0230(6) Uani 1 1 d .
H32A H 0.6897 0.5644 0.1647 0.028 Uiso 1 1 calc R
C33 C 0.8384(3) 0.4810(3) 0.17628(13) 0.0216(5) Uani 1 1 d .
C34 C 0.8096(3) 0.3859(3) 0.22544(14) 0.0290(6) Uani 1 1 d .
C35 C 0.8706(3) 0.4217(4) 0.28691(16) 0.0414(9) Uani 1 1 d .
H35A H 0.8499 0.5067 0.2983 0.062 Uiso 1 1 calc R
H35B H 0.9517 0.4173 0.2822 0.062 Uiso 1 1 calc R
H35C H 0.8496 0.3642 0.3199 0.062 Uiso 1 1 calc R
C36 C 0.8473(4) 0.2559(3) 0.2046(2) 0.0519(11) Uani 1 1 d .
H36A H 0.9283 0.2563 0.1993 0.078 Uiso 1 1 calc R
H36B H 0.8081 0.2341 0.1647 0.078 Uiso 1 1 calc R
H36C H 0.8294 0.1945 0.2365 0.078 Uiso 1 1 calc R
C37 C 0.6845(3) 0.3810(4) 0.23563(17) 0.0406(8) Uani 1 1 d .
H37A H 0.6600 0.4613 0.2518 0.061 Uiso 1 1 calc R
H37B H 0.6694 0.3154 0.2659 0.061 Uiso 1 1 calc R
H37C H 0.6437 0.3633 0.1957 0.061 Uiso 1 1 calc R
C38 C 0.9490(3) 0.4841(3) 0.15486(14) 0.0236(6) Uani 1 1 d .
H38A H 1.0035 0.4266 0.1710 0.028 Uiso 1 1 calc R
C39 C 0.9768(2) 0.5688(3) 0.11140(13) 0.0206(5) Uani 1 1 d .
H39A H 1.0509 0.5686 0.0972 0.025 Uiso 1 1 calc R

loop_
_atom_site_aniso_label
_atom_site_aniso_U_11
_atom_site_aniso_U_22
_atom_site_aniso_U_33
_atom_site_aniso_U_23
_atom_site_aniso_U_13
_atom_site_aniso_U_12
Tl 0.03879(7) 0.02049(6) 0.02645(6) -0.00307(5) 0.00527(5) 0.00284(5)
O1 0.0305(11) 0.0331(11) 0.0139(9) -0.0023(8) -0.0026(8) -0.0026(9)
O2 0.0507(15) 0.0247(10) 0.0244(11) 0.0032(9) -0.0063(10) -0.0113(10)
O3 0.0213(10) 0.0336(11) 0.0297(11) 0.0068(9) 0.0034(8) 0.0061(9)
N1 0.0182(10) 0.0176(10) 0.0134(10) -0.0012(8) -0.0017(8) -0.0014(8)
N2 0.0173(10) 0.0187(10) 0.0142(10) 0.0004(8) -0.0026(8) -0.0001(8)
N3 0.0193(11) 0.0194(10) 0.0127(10) -0.0004(8) -0.0008(8) 0.0011(8)
C1 0.0166(12) 0.0203(12) 0.0138(11) 0.0015(9) -0.0020(9) -0.0005(10)
C11 0.0249(14) 0.0230(13) 0.0148(12) 0.0002(10) -0.0040(10) -0.0048(11)
C12 0.0244(14) 0.0346(16) 0.0215(14) 0.0001(12) -0.0053(11) -0.0073(12)
C13 0.0201(13) 0.0283(14) 0.0274(15) 0.0041(12) 0.0007(11) -0.0027(11)
C14 0.0192(15) 0.0439(19) 0.050(2) -0.0006(17) 0.0033(14) -0.0060(14)
C15 0.022(2) 0.047(3) 0.266(10) 0.032(4) 0.001(4) 0.0021(19)
C16 0.044(3) 0.236(10) 0.072(4) -0.038(5) 0.028(3) -0.059(4)
C17 0.0254(18) 0.063(3) 0.077(3) -0.007(2) -0.0030(19) -0.0116(18)
C18 0.0258(14) 0.0255(14) 0.0220(13) -0.0019(11) 0.0054(11) -0.0013(11)
C19 0.0261(14) 0.0198(12) 0.0162(12) -0.0025(10) -0.0004(10) 0.0003(10)
C21 0.0308(15) 0.0218(13) 0.0177(13) 0.0030(10) -0.0038(11) -0.0017(11)
C22 0.0364(17) 0.0279(15) 0.0175(13) 0.0048(11) -0.0058(12) -0.0014(13)
C23 0.0216(13) 0.0327(15) 0.0169(13) -0.0012(11) -0.0058(10) 0.0050(11)
C24 0.0305(16) 0.0434(19) 0.0197(14) -0.0014(13) -0.0086(12) 0.0020(14)
C25 0.055(3) 0.134(5) 0.0228(19) -0.010(3) -0.0028(18) 0.004(3)
C26 0.095(4) 0.070(3) 0.051(3) 0.003(2) -0.046(3) -0.030(3)
C27 0.056(3) 0.073(3) 0.043(2) 0.004(2) -0.022(2) 0.018(2)
C28 0.0250(14) 0.0229(13) 0.0203(13) -0.0035(10) -0.0028(11) -0.0021(11)
C29 0.0210(13) 0.0180(12) 0.0200(13) 0.0000(10) -0.0014(10) -0.0017(10)
C31 0.0217(13) 0.0237(13) 0.0166(12) -0.0018(10) 0.0016(10) -0.0010(11)
C32 0.0244(14) 0.0257(13) 0.0191(13) -0.0014(10) 0.0044(11) -0.0011(11)
C33 0.0288(14) 0.0203(13) 0.0158(12) -0.0009(10) 0.0019(10) -0.0046(11)
C34 0.0409(18) 0.0256(14) 0.0211(14) 0.0054(11) 0.0065(12) -0.0046(13)
C35 0.050(2) 0.049(2) 0.0250(17) 0.0105(15) -0.0009(15) -0.0117(18)
C36 0.080(3) 0.0249(17) 0.053(2) 0.0112(17) 0.020(2) -0.0017(19)
C37 0.045(2) 0.042(2) 0.0348(18) 0.0104(15) 0.0059(15) -0.0153(16)
C38 0.0285(14) 0.0221(14) 0.0200(13) 0.0023(10) -0.0018(11) 0.0021(11)
C39 0.0198(13) 0.0231(13) 0.0189(13) 0.0007(10) 0.0006(10) 0.0024(10)

loop_
_atom_type_symbol
_atom_type_description
_atom_type_scat_dispersion_real
_atom_type_scat_dispersion_imag
_atom_type_scat_source
C C 0.0033 0.0016 'International Tables Vol C Tables 4.2.6.8 and 6.1.1.4'
H H 0.0000 0.0000 'International Tables Vol C Tables 4.2.6.8 and 6.1.1.4'
N N 0.0061 0.0033 'International Tables Vol C Tables 4.2.6.8 and 6.1.1.4'
O O 0.0106 0.0060 'International Tables Vol C Tables 4.2.6.8 and 6.1.1.4'
Tl Tl -2.8358 9.6688 'International Tables Vol C Tables 4.2.6.8 and 6.1.1.4'

loop_
_geom_angle_atom_site_label_1
_geom_angle_atom_site_label_2
_geom_angle_atom_site_label_3
_geom_angle
_geom_angle_site_symmetry_3
C1 Tl O2 60.36(7) .
C1 Tl O1 60.87(7) .
O2 Tl O1 98.28(7) .
C1 Tl O2 90.75(8) 3_775
O2 Tl O2 61.73(8) 3_775
O1 Tl O2 67.87(7) 3_775
C11 O1 Tl 104.37(17) .
C21 O2 Tl 108.34(19) .
C21 O2 Tl 126.4(2) 3_775
Tl O2 Tl 118.27(8) 3_775
C19 N1 C11 120.8(2) .
C19 N1 C1 123.5(2) .
C11 N1 C1 115.7(2) .
C29 N2 C21 120.2(2) .
C29 N2 C1 124.0(2) .
C21 N2 C1 115.6(2) .
C39 N3 C31 120.7(2) .
C39 N3 C1 123.2(2) .
C31 N3 C1 115.8(2) .
N2 C1 N1 109.9(2) .
N2 C1 N3 110.4(2) .
N1 C1 N3 109.7(2) .
N2 C1 Tl 108.69(16) .
N1 C1 Tl 106.59(16) .
N3 C1 Tl 111.47(16) .
O1 C11 N1 119.8(3) .
O1 C11 C12 124.9(3) .
N1 C11 C12 115.3(2) .
C13 C12 C11 124.3(3) .
C12 C13 C18 116.9(3) .
C12 C13 C14 122.3(3) .
C18 C13 C14 120.7(3) .
C17 C14 C16 107.0(4) .
C17 C14 C15 108.5(4) .
C16 C14 C15 111.8(5) .
C17 C14 C13 111.6(3) .
C16 C14 C13 110.7(3) .
C15 C14 C13 107.3(3) .
C19 C18 C13 119.8(3) .
C18 C19 N1 122.8(3) .
O2 C21 N2 118.4(2) .
O2 C21 C22 124.9(3) .
N2 C21 C22 116.7(3) .
C23 C22 C21 123.4(3) .
C22 C23 C28 117.2(3) .
C22 C23 C24 121.1(3) .
C28 C23 C24 121.8(3) .
C26 C24 C25 109.4(4) .
C26 C24 C27 107.9(3) .
C25 C24 C27 108.7(4) .
C26 C24 C23 112.7(3) .
C25 C24 C23 108.2(3) .
C27 C24 C23 109.8(3) .
C29 C28 C23 120.3(3) .
C28 C29 N2 122.2(3) .
O3 C31 N3 119.0(2) .
O3 C31 C32 125.3(3) .
N3 C31 C32 115.7(2) .
C33 C32 C31 123.9(3) .
C32 C33 C38 117.1(3) .
C32 C33 C34 123.9(3) .
C38 C33 C34 119.0(3) .
C33 C34 C35 108.2(3) .
C33 C34 C37 112.4(3) .
C35 C34 C37 108.6(3) .
C33 C34 C36 109.4(3) .
C35 C34 C36 110.1(3) .
C37 C34 C36 108.2(3) .
C39 C38 C33 120.0(3) .
C38 C39 N3 122.6(3) .

loop_
_geom_bond_atom_site_label_1
_geom_bond_atom_site_label_2
_geom_bond_distance
_geom_bond_site_symmetry_2
Tl C1 2.527(3) .
Tl O2 2.682(2) .
Tl O1 2.719(2) .
Tl O2 2.790(2) 3_775
O1 C11 1.243(3) .
O2 C21 1.246(4) .
O2 Tl 2.790(2) 3_775
O3 C31 1.237(3) .
N1 C19 1.362(3) .
N1 C11 1.399(3) .
N1 C1 1.461(3) .
N2 C29 1.363(3) .
N2 C21 1.391(3) .
N2 C1 1.457(3) .
N3 C39 1.363(3) .
N3 C31 1.399(3) .
N3 C1 1.466(3) .
C11 C12 1.427(4) .
C12 C13 1.351(4) .
C13 C18 1.430(4) .
C13 C14 1.529(4) .
C14 C17 1.504(5) .
C14 C16 1.508(7) .
C14 C15 1.514(6) .
C18 C19 1.339(4) .
C21 C22 1.418(4) .
C22 C23 1.359(4) .
C23 C28 1.412(4) .
C23 C24 1.532(4) .
C24 C26 1.510(6) .
C24 C25 1.518(5) .
C24 C27 1.527(5) .
C28 C29 1.354(4) .
C31 C32 1.428(4) .
C32 C33 1.363(4) .
C33 C38 1.420(4) .
C33 C34 1.517(4) .
C34 C35 1.520(5) .
C34 C37 1.521(5) .
C34 C36 1.542(5) .
C38 C39 1.354(4) .
